data_7041630
loop_
_publ_author_name
'Tomaschautzky, Janek'
'Neumann, Beate'
'Stammler, Hans-Georg'
'Mix, Andreas'
'Mitzel, Norbert W.'

_publ_section_title
;
 Tridentate Lewis-acids based on triphenylsilane.
;
_journal_issue 5
_journal_name_full 'Dalton transactions (Cambridge, England : 2003)'
_journal_page_first 1645
_journal_page_last 1659
_journal_paper_doi 10.1039/c6dt04293g
_journal_volume 46
_journal_year 2017
_chemical_formula_moiety 'C24 H15 F Si'
_chemical_formula_sum 'C24 H15 F Si'
_chemical_formula_weight 350.45
_chemical_name_systematic
;
 ?
;
_space_group_crystal_system monoclinic
_space_group_IT_number 14
_space_group_name_Hall '-P 2yn'
_space_group_name_H-M_alt 'P 1 21/n 1'
_symmetry_space_group_name_Hall '-P 2yn'
_symmetry_space_group_name_H-M 'P 1 21/n 1'
_atom_sites_solution_hydrogens difmap
_atom_sites_solution_primary direct
_audit_creation_date 2015-04-20
_audit_creation_method
;
  Olex2 1.2-ac2
  (compiled 2012.03.27 svn.r2268, GUI svn.r4156)
;
_audit_update_record
;
2016-10-28 deposited with the CCDC.
2017-01-06 downloaded from the CCDC.
;
_cell_angle_alpha 90
_cell_angle_beta 92.003(3)
_cell_angle_gamma 90
_cell_formula_units_Z 4
_cell_length_a 9.3691(3)
_cell_length_b 15.3606(6)
_cell_length_c 12.4364(4)
_cell_measurement_reflns_used 3084
_cell_measurement_temperature 100.00(10)
_cell_measurement_theta_max 74.9450
_cell_measurement_theta_min 4.5550
_cell_volume 1788.69(11)
_computing_cell_refinement 'CrysAlisPro 1.171.38.30a (Agilent, 2015)'
_computing_data_collection 'CrysAlisPro 1.171.38.30a (Agilent, 2015)'
_computing_data_reduction 'CrysAlisPro 1.171.38.30a (Agilent, 2015)'
_computing_molecular_graphics
;
O. V. Dolomanov, L. J. Bourhis, R. J. Gildea, J. A. K. Howard and H. Puschmann,
OLEX2: a complete structure solution, refinement and analysis program.
J. Appl. Cryst. (2009). 42, 339-341.
;
_computing_publication_material
;
O. V. Dolomanov, L. J. Bourhis, R. J. Gildea, J. A. K. Howard and H. Puschmann,
OLEX2: a complete structure solution, refinement and analysis program.
J. Appl. Cryst. (2009). 42, 339-341.
;
_computing_structure_refinement
;
SHELXL, G.M. Sheldrick, Acta Cryst.
(2008). A64, 112-122
;
_computing_structure_solution
;
SHELXS, G.M. Sheldrick, Acta Cryst.
(2008). A64, 112-122
;
_diffrn_ambient_environment N~2~
_diffrn_ambient_temperature 100.00(10)
_diffrn_detector 'CCD plate'
_diffrn_detector_area_resol_mean 5.3114
_diffrn_detector_type Atlas
_diffrn_measured_fraction_theta_full 1.0000
_diffrn_measured_fraction_theta_max 0.9806
_diffrn_measurement_details
;
List of Runs (angles in degrees, time in seconds):

  # Type    Start    End  Width  t~exp~   \w     \q     \k     \f   Frames
#--------------------------------------------------------------------------
  1  \w   -102.00 -13.00   1.00   30.00    --  -38.50 -57.00-120.00   89
  2  \w   -109.00 -20.00   1.00   30.00    --  -38.50 -38.00  60.00   89
  3  \w    -90.00 -15.00   1.00   30.00    --  -38.50 -57.00 -30.00   75
  4  \w   -121.00 -92.00   1.00   30.00    --  -38.50 178.00-150.00   29
  5  \w    -28.00  44.00   1.00   30.00    --   42.95 -38.00-180.00   72
  6  \w     86.00 124.00   1.00   30.00    --   42.95 178.00 -90.00   38
  7  \w     98.00 165.00   1.00  120.00    --  109.03 125.00  90.00   67
  8  \w     55.00 126.00   1.00  120.00    --  109.03 -30.00  60.00   71
  9  \w     88.00 178.00   1.00  120.00    --  109.03  30.00-180.00   90
 10  \w     41.00  95.00   1.00  120.00    --  109.03 -45.00 -60.00   54
 11  \w    106.00 175.00   1.00  120.00    --  109.03  45.00-120.00   69
 12  \w     93.00 151.00   1.00  120.00    --  109.03  30.00 120.00   58
 13  \w     64.00 112.00   1.00  120.00    --  109.03 -30.00 -30.00   48
 14  \w     79.00 120.00   1.00  120.00    --  109.03-125.00  30.00   41
 15  \w     38.00  86.00   1.00  120.00    --  109.03 -94.00-150.00   48
 16  \w     89.00 118.00   1.00  120.00    --  109.03-125.00-120.00   29
 17  \w    121.00 177.00   1.00  120.00    --  109.03 125.00  30.00   56
 18  \w     96.00 144.00   1.00  120.00    --  109.03 125.00-120.00   48
 19  \w     38.00 138.00   1.00  120.00    --  109.03 -77.00  30.00  100
;
_diffrn_measurement_device 'four-circle diffractometer'
_diffrn_measurement_device_type 'SuperNova, Dual, Cu at zero, Atlas'
_diffrn_measurement_method '\w scans'
_diffrn_orient_matrix_type 'CrysAlisPro convention (1999,Acta A55,543-557)'
_diffrn_orient_matrix_UB_11 -0.1431302000
_diffrn_orient_matrix_UB_12 -0.0273787000
_diffrn_orient_matrix_UB_13 0.0471411000
_diffrn_orient_matrix_UB_21 -0.0474724000
_diffrn_orient_matrix_UB_22 0.0959626000
_diffrn_orient_matrix_UB_23 0.0016644000
_diffrn_orient_matrix_UB_31 -0.0657048000
_diffrn_orient_matrix_UB_32 -0.0097702000
_diffrn_orient_matrix_UB_33 -0.1146881000
_diffrn_radiation_monochromator mirror
_diffrn_radiation_probe x-ray
_diffrn_radiation_type 'Cu K\a'
_diffrn_radiation_wavelength 1.54184
_diffrn_reflns_av_R_equivalents 0.0581
_diffrn_reflns_av_unetI/netI 0.0542
_diffrn_reflns_Laue_measured_fraction_full 1.000
_diffrn_reflns_Laue_measured_fraction_max 0.981
_diffrn_reflns_limit_h_max 9
_diffrn_reflns_limit_h_min -11
_diffrn_reflns_limit_k_max 19
_diffrn_reflns_limit_k_min -18
_diffrn_reflns_limit_l_max 11
_diffrn_reflns_limit_l_min -15
_diffrn_reflns_number 12556
_diffrn_reflns_point_group_measured_fraction_full 1.000
_diffrn_reflns_point_group_measured_fraction_max 0.981
_diffrn_reflns_theta_full 67.684
_diffrn_reflns_theta_max 75.141
_diffrn_reflns_theta_min 4.576
_diffrn_source 'micro-focus sealed X-ray tube'
_diffrn_source_type 'SuperNova (Cu) X-ray Source'
_exptl_absorpt_coefficient_mu 1.260
_exptl_absorpt_correction_T_max 0.935
_exptl_absorpt_correction_T_min 0.666
_exptl_absorpt_correction_type gaussian
_exptl_absorpt_process_details
;
CrysAlisPro 1.171.38.30a (Agilent, 2015)
Numerical absorption correction based on gaussian integration over
            a multifaceted crystal model
Empirical absorption correction using spherical harmonics,
 implemented in SCALE3 ABSPACK scaling algorithm.
;
_exptl_crystal_colour 'clear colourless'
_exptl_crystal_colour_lustre clear
_exptl_crystal_colour_primary colourless
_exptl_crystal_density_diffrn 1.301
_exptl_crystal_description plate
_exptl_crystal_F_000 728
_exptl_crystal_size_max 0.157
_exptl_crystal_size_mid 0.067
_exptl_crystal_size_min 0.017
_refine_diff_density_max 0.339
_refine_diff_density_min -0.359
_refine_diff_density_rms 0.051
_refine_ls_extinction_method none
_refine_ls_goodness_of_fit_ref 1.026
_refine_ls_hydrogen_treatment refall
_refine_ls_matrix_type full
_refine_ls_number_parameters 295
_refine_ls_number_reflns 3631
_refine_ls_number_restraints 0
_refine_ls_restrained_S_all 1.026
_refine_ls_R_factor_all 0.0660
_refine_ls_R_factor_gt 0.0444
_refine_ls_shift/su_max 0.000
_refine_ls_shift/su_mean 0.000
_refine_ls_structure_factor_coef Fsqd
_refine_ls_weighting_details 'w=1/[\s^2^(Fo^2^)+(0.0431P)^2^+0.5803P] where P=(Fo^2^+2Fc^2^)/3'
_refine_ls_weighting_scheme calc
_refine_ls_wR_factor_gt 0.0995
_refine_ls_wR_factor_ref 0.1109
_reflns_Friedel_coverage 0.000
_reflns_number_gt 2780
_reflns_number_total 3631
_reflns_threshold_expression 'I > 2\s(I)'
_cod_data_source_file c6dt04293g2.cif
_cod_data_source_block toma37_12
_cod_depositor_comments 'Adding full bibliography for 7041624--7041640.cif.'
_cod_original_cell_volume 1788.70(10)
_cod_database_code 7041630
_chemical_oxdiff_formula 'c6 h6 Cl f si'
_chemical_oxdiff_usercomment 'C40 H34 Si3'
_reflns_odcompleteness_completeness 100.00
_reflns_odcompleteness_iscentric 1
_reflns_odcompleteness_theta 66.97
_oxdiff_exptl_absorpt_empirical_details
;
Empirical correction (ABSPACK) includes:
- Absorption correction using spherical harmonics
- Frame scaling
- Detector area scaling
;
_oxdiff_exptl_absorpt_empirical_full_max 1.302
_oxdiff_exptl_absorpt_empirical_full_min 0.713
_shelx_space_group_comment
;
The symmetry employed for this shelxl refinement is uniquely defined
by the following loop, which should always be used as a source of
symmetry information in preference to the above space-group names.
They are only intended as comments.
;
_shelxl_version_number 2014-3

loop_
_space_group_symop_operation_xyz
'x, y, z'
'-x+1/2, y+1/2, -z+1/2'
'-x, -y, -z'
'x-1/2, -y-1/2, z-1/2'

loop_
_atom_site_label
_atom_site_type_symbol
_atom_site_fract_x
_atom_site_fract_y
_atom_site_fract_z
_atom_site_U_iso_or_equiv
_atom_site_adp_type
_atom_site_occupancy
_atom_site_site_symmetry_order
_atom_site_calc_flag
Si1 Si 0.37937(6) 0.75876(4) 0.71141(4) 0.02311(14) Uani 1 1 d
F1 F 0.42658(13) 0.70170(8) 0.81414(10) 0.0302(3) Uani 1 1 d
C1 C 0.2579(2) 0.84457(14) 0.76199(17) 0.0240(4) Uani 1 1 d
C2 C 0.1716(2) 0.89833(14) 0.69401(17) 0.0249(4) Uani 1 1 d
C3 C 0.0908(2) 0.96589(14) 0.73769(18) 0.0282(5) Uani 1 1 d
H3 H 0.035(3) 1.0038(18) 0.687(2) 0.031(7) Uiso 1 1 d
C4 C 0.0921(2) 0.97901(15) 0.84733(19) 0.0312(5) Uani 1 1 d
H4 H 0.033(3) 1.0281(19) 0.877(2) 0.037(7) Uiso 1 1 d
C5 C 0.1737(3) 0.92577(16) 0.91515(19) 0.0325(5) Uani 1 1 d
H5 H 0.177(3) 0.9336(18) 0.994(2) 0.036(7) Uiso 1 1 d
C6 C 0.2559(2) 0.85984(15) 0.87279(18) 0.0281(5) Uani 1 1 d
H6 H 0.311(3) 0.8220(18) 0.919(2) 0.032(7) Uiso 1 1 d
C7 C 0.1629(2) 0.88392(13) 0.57902(18) 0.0258(4) Uani 1 1 d
C8 C 0.1518(2) 0.87047(14) 0.48721(19) 0.0271(5) Uani 1 1 d
H8 H 0.140(4) 0.859(2) 0.419(3) 0.052(9) Uiso 1 1 d
C9 C 0.5431(2) 0.81160(14) 0.65901(16) 0.0257(4) Uani 1 1 d
C10 C 0.6739(2) 0.76761(15) 0.64611(17) 0.0270(4) Uani 1 1 d
C11 C 0.7905(2) 0.81035(15) 0.60247(18) 0.0299(5) Uani 1 1 d
H11 H 0.881(3) 0.7788(18) 0.592(2) 0.033(7) Uiso 1 1 d
C12 C 0.7790(2) 0.89675(16) 0.57055(18) 0.0309(5) Uani 1 1 d
H12 H 0.862(3) 0.9251(18) 0.539(2) 0.037(7) Uiso 1 1 d
C13 C 0.6524(2) 0.94197(15) 0.58460(19) 0.0302(5) Uani 1 1 d
H13 H 0.646(3) 1.003(2) 0.566(2) 0.039(7) Uiso 1 1 d
C14 C 0.5368(2) 0.89952(15) 0.62863(18) 0.0277(4) Uani 1 1 d
H14 H 0.450(3) 0.9322(17) 0.639(2) 0.033(7) Uiso 1 1 d
C15 C 0.6929(2) 0.67725(16) 0.67885(17) 0.0285(5) Uani 1 1 d
C16 C 0.7154(2) 0.60585(17) 0.70516(19) 0.0328(5) Uani 1 1 d
H16 H 0.732(3) 0.550(2) 0.726(2) 0.046(8) Uiso 1 1 d
C17 C 0.2911(2) 0.68863(13) 0.60599(17) 0.0248(4) Uani 1 1 d
C18 C 0.1589(2) 0.64759(14) 0.62496(17) 0.0261(4) Uani 1 1 d
C19 C 0.0832(2) 0.60645(15) 0.54105(19) 0.0313(5) Uani 1 1 d
H19 H -0.011(3) 0.5789(18) 0.557(2) 0.035(7) Uiso 1 1 d
C20 C 0.1371(3) 0.60406(15) 0.43915(19) 0.0324(5) Uani 1 1 d
H20 H 0.088(3) 0.5777(18) 0.381(2) 0.034(7) Uiso 1 1 d
C21 C 0.2693(3) 0.64087(15) 0.41973(19) 0.0322(5) Uani 1 1 d
H21 H 0.306(3) 0.6399(18) 0.345(2) 0.034(7) Uiso 1 1 d
C22 C 0.3449(2) 0.68304(15) 0.50328(18) 0.0283(5) Uani 1 1 d
H22 H 0.438(3) 0.7117(16) 0.486(2) 0.027(6) Uiso 1 1 d
C23 C 0.1027(2) 0.64803(15) 0.7320(2) 0.0306(5) Uani 1 1 d
C24 C 0.0605(3) 0.64787(17) 0.8189(2) 0.0368(5) Uani 1 1 d
H24 H 0.026(4) 0.648(2) 0.891(3) 0.056(9) Uiso 1 1 d

loop_
_atom_site_aniso_label
_atom_site_aniso_U_11
_atom_site_aniso_U_22
_atom_site_aniso_U_33
_atom_site_aniso_U_23
_atom_site_aniso_U_13
_atom_site_aniso_U_12
Si1 0.0192(2) 0.0277(3) 0.0224(3) 0.0013(2) -0.00066(19) -0.0002(2)
F1 0.0264(6) 0.0359(7) 0.0281(7) 0.0057(5) -0.0020(5) 0.0017(5)
C1 0.0194(9) 0.0281(10) 0.0244(10) -0.0004(8) 0.0003(8) -0.0035(8)
C2 0.0215(9) 0.0282(10) 0.0250(10) -0.0010(8) 0.0021(8) -0.0046(8)
C3 0.0228(10) 0.0293(10) 0.0327(12) -0.0011(9) 0.0021(9) -0.0004(8)
C4 0.0266(10) 0.0313(11) 0.0360(13) -0.0078(9) 0.0056(9) -0.0037(9)
C5 0.0295(11) 0.0431(13) 0.0251(11) -0.0071(9) 0.0037(9) -0.0074(10)
C6 0.0245(10) 0.0356(11) 0.0240(11) 0.0005(9) -0.0004(8) -0.0041(9)
C7 0.0188(9) 0.0249(10) 0.0337(13) 0.0032(8) -0.0009(8) 0.0013(8)
C8 0.0238(10) 0.0308(11) 0.0266(13) 0.0040(9) -0.0031(8) 0.0009(8)
C9 0.0225(10) 0.0327(11) 0.0218(10) -0.0012(8) -0.0011(8) -0.0021(8)
C10 0.0238(10) 0.0340(11) 0.0228(10) -0.0034(8) -0.0018(8) -0.0008(8)
C11 0.0218(10) 0.0380(12) 0.0300(11) -0.0054(9) 0.0018(8) -0.0010(9)
C12 0.0239(10) 0.0384(12) 0.0306(12) -0.0015(10) 0.0025(9) -0.0070(9)
C13 0.0284(11) 0.0315(11) 0.0304(12) 0.0007(9) -0.0003(9) -0.0043(9)
C14 0.0223(10) 0.0319(11) 0.0289(11) -0.0011(9) 0.0007(8) -0.0009(9)
C15 0.0204(9) 0.0414(13) 0.0237(10) -0.0054(9) 0.0017(8) -0.0013(9)
C16 0.0273(11) 0.0380(14) 0.0330(12) -0.0041(10) 0.0008(9) 0.0020(10)
C17 0.0219(9) 0.0254(10) 0.0270(11) 0.0031(8) -0.0023(8) 0.0026(8)
C18 0.0233(10) 0.0269(10) 0.0280(11) 0.0015(8) 0.0000(8) 0.0031(8)
C19 0.0258(11) 0.0323(11) 0.0353(12) -0.0012(9) -0.0048(9) -0.0004(9)
C20 0.0336(11) 0.0324(11) 0.0306(12) -0.0050(9) -0.0083(10) 0.0013(9)
C21 0.0365(12) 0.0344(12) 0.0255(12) 0.0004(9) -0.0008(9) 0.0042(10)
C22 0.0250(10) 0.0317(11) 0.0283(11) 0.0019(9) 0.0013(8) 0.0020(9)
C23 0.0227(10) 0.0294(11) 0.0394(14) -0.0010(9) -0.0036(9) -0.0030(8)
C24 0.0352(12) 0.0405(13) 0.0348(14) 0.0016(10) 0.0021(10) -0.0084(10)

loop_
_atom_type_symbol
_atom_type_description
_atom_type_scat_dispersion_real
_atom_type_scat_dispersion_imag
_atom_type_scat_source
C C 0.0181 0.0091 'International Tables Vol C Tables 4.2.6.8 and 6.1.1.4'
H H 0.0000 0.0000 'International Tables Vol C Tables 4.2.6.8 and 6.1.1.4'
F F 0.0727 0.0534 'International Tables Vol C Tables 4.2.6.8 and 6.1.1.4'
Si Si 0.2541 0.3302 'International Tables Vol C Tables 4.2.6.8 and 6.1.1.4'

loop_
_exptl_crystal_face_index_h
_exptl_crystal_face_index_k
_exptl_crystal_face_index_l
_exptl_crystal_face_perp_dist
3 -1 -7 0.0482
-6 0 -1 0.0473
6 0 1 0.0177
-1 -10 0 0.0084
1 10 0 0.0084
-3 0 7 0.0869
2 1 7 0.0606

loop_
_geom_angle_atom_site_label_1
_geom_angle_atom_site_label_2
_geom_angle_atom_site_label_3
_geom_angle
F1 Si1 C1 105.84(9)
F1 Si1 C9 107.98(8)
F1 Si1 C17 110.38(8)
C1 Si1 C9 109.15(10)
C1 Si1 C17 112.57(9)
C17 Si1 C9 110.72(9)
C2 C1 Si1 123.61(16)
C6 C1 Si1 118.69(16)
C6 C1 C2 117.6(2)
C1 C2 C7 120.84(19)
C3 C2 C1 120.3(2)
C3 C2 C7 118.9(2)
C2 C3 H3 118.0(15)
C4 C3 C2 120.3(2)
C4 C3 H3 121.7(15)
C3 C4 H4 118.7(16)
C3 C4 C5 120.1(2)
C5 C4 H4 121.2(16)
C4 C5 H5 122.0(16)
C4 C5 C6 120.1(2)
C6 C5 H5 117.8(16)
C1 C6 H6 117.6(16)
C5 C6 C1 121.6(2)
C5 C6 H6 120.8(16)
C8 C7 C2 177.6(2)
C7 C8 H8 177(2)
C10 C9 Si1 123.81(17)
C14 C9 Si1 118.94(16)
C14 C9 C10 117.2(2)
C9 C10 C15 121.4(2)
C11 C10 C9 120.8(2)
C11 C10 C15 117.8(2)
C10 C11 H11 120.2(16)
C12 C11 C10 120.3(2)
C12 C11 H11 119.4(16)
C11 C12 H12 118.8(17)
C11 C12 C13 120.0(2)
C13 C12 H12 121.2(17)
C12 C13 H13 119.7(17)
C12 C13 C14 119.6(2)
C14 C13 H13 120.6(17)
C9 C14 H14 119.5(16)
C13 C14 C9 122.0(2)
C13 C14 H14 118.5(16)
C16 C15 C10 176.5(2)
C15 C16 H16 180(2)
C18 C17 Si1 120.53(16)
C22 C17 Si1 120.93(16)
C22 C17 C18 118.2(2)
C17 C18 C23 119.9(2)
C19 C18 C17 120.2(2)
C19 C18 C23 119.9(2)
C18 C19 H19 117.8(15)
C20 C19 C18 120.4(2)
C20 C19 H19 121.8(15)
C19 C20 H20 122.2(17)
C19 C20 C21 120.4(2)
C21 C20 H20 117.5(17)
C20 C21 H21 119.2(16)
C20 C21 C22 119.4(2)
C22 C21 H21 121.3(16)
C17 C22 C21 121.4(2)
C17 C22 H22 121.0(15)
C21 C22 H22 117.6(15)
C24 C23 C18 178.5(3)
C23 C24 H24 179(2)

loop_
_geom_bond_atom_site_label_1
_geom_bond_atom_site_label_2
_geom_bond_distance
Si1 F1 1.5989(13)
Si1 C1 1.865(2)
Si1 C9 1.872(2)
Si1 C17 1.868(2)
C1 C2 1.415(3)
C1 C6 1.398(3)
C2 C3 1.405(3)
C2 C7 1.447(3)
C3 H3 0.99(3)
C3 C4 1.378(3)
C4 H4 1.01(3)
C4 C5 1.386(4)
C5 H5 0.99(3)
C5 C6 1.387(3)
C6 H6 0.96(3)
C7 C8 1.161(3)
C8 H8 0.87(3)
C9 C10 1.414(3)
C9 C14 1.403(3)
C10 C11 1.400(3)
C10 C15 1.456(3)
C11 H11 0.99(3)
C11 C12 1.388(3)
C12 H12 0.99(3)
C12 C13 1.391(3)
C13 H13 0.97(3)
C13 C14 1.393(3)
C14 H14 0.97(3)
C15 C16 1.162(4)
C16 H16 0.90(3)
C17 C18 1.417(3)
C17 C22 1.392(3)
C18 C19 1.393(3)
C18 C23 1.449(3)
C19 H19 1.01(3)
C19 C20 1.381(4)
C20 H20 0.94(3)
C20 C21 1.390(4)
C21 H21 1.01(3)
C21 C22 1.396(3)
C22 H22 1.00(3)
C23 C24 1.163(4)
C24 H24 0.96(3)

loop_
_geom_torsion_atom_site_label_1
_geom_torsion_atom_site_label_2
_geom_torsion_atom_site_label_3
_geom_torsion_atom_site_label_4
_geom_torsion
Si1 C1 C2 C3 -175.23(16)
Si1 C1 C2 C7 5.9(3)
Si1 C1 C6 C5 176.50(17)
Si1 C9 C10 C11 177.48(17)
Si1 C9 C10 C15 -3.4(3)
Si1 C9 C14 C13 -177.13(18)
Si1 C17 C18 C19 170.24(17)
Si1 C17 C18 C23 -10.0(3)
Si1 C17 C22 C21 -170.91(17)
F1 Si1 C1 C2 -167.59(17)
F1 Si1 C1 C6 15.42(19)
F1 Si1 C9 C10 44.9(2)
F1 Si1 C9 C14 -136.25(16)
F1 Si1 C17 C18 65.49(18)
F1 Si1 C17 C22 -121.60(17)
C1 Si1 C9 C10 159.52(17)
C1 Si1 C9 C14 -21.6(2)
C1 Si1 C17 C18 -52.52(19)
C1 Si1 C17 C22 120.39(18)
C1 C2 C3 C4 -1.6(3)
C2 C1 C6 C5 -0.7(3)
C2 C3 C4 C5 0.2(3)
C3 C4 C5 C6 0.9(3)
C4 C5 C6 C1 -0.7(3)
C6 C1 C2 C3 1.8(3)
C6 C1 C2 C7 -177.11(19)
C7 C2 C3 C4 177.3(2)
C9 Si1 C1 C2 76.42(19)
C9 Si1 C1 C6 -100.57(18)
C9 Si1 C17 C18 -175.00(16)
C9 Si1 C17 C22 -2.1(2)
C9 C10 C11 C12 -0.4(3)
C10 C9 C14 C13 1.8(3)
C10 C11 C12 C13 1.8(3)
C11 C12 C13 C14 -1.4(3)
C12 C13 C14 C9 -0.4(3)
C14 C9 C10 C11 -1.4(3)
C14 C9 C10 C15 177.76(19)
C15 C10 C11 C12 -179.5(2)
C17 Si1 C1 C2 -46.9(2)
C17 Si1 C1 C6 136.07(17)
C17 Si1 C9 C10 -76.03(19)
C17 Si1 C9 C14 102.81(18)
C17 C18 C19 C20 1.0(3)
C18 C17 C22 C21 2.2(3)
C18 C19 C20 C21 1.6(4)
C19 C20 C21 C22 -2.3(4)
C20 C21 C22 C17 0.4(3)
C22 C17 C18 C19 -2.9(3)
C22 C17 C18 C23 176.9(2)
C23 C18 C19 C20 -178.7(2)

loop_
_exptl_oxdiff_crystal_face_indexfrac_h
_exptl_oxdiff_crystal_face_indexfrac_k
_exptl_oxdiff_crystal_face_indexfrac_l
_exptl_oxdiff_crystal_face_x
_exptl_oxdiff_crystal_face_y
_exptl_oxdiff_crystal_face_z
3.2673 -1.4958 -6.8455 -0.7494 -0.3100 0.5850
-5.9439 0.4315 -1.4053 0.7727 0.3212 0.5475
5.9439 -0.4315 1.4053 -0.7727 -0.3212 -0.5475
-1.0197 -9.9866 0.0244 0.4205 -0.9099 0.1618
1.0197 9.9866 -0.0244 -0.4205 0.9099 -0.1618
-2.9884 0.0092 6.9787 0.7565 0.1544 -0.6041
2.0252 0.9868 6.9719 0.0118 0.0102 -0.9423
